data_4515159
loop_
_publ_author_name
'Zheng, Hao'
'Ni, Cailing'
'Chen, Hang'
'Zha, Daijun'
'Hai, Yu'
'Ye, Hebo'
'You, Lei'

_publ_section_title
;
 Regulation of Axial Chirality through Dynamic Covalent Bond Constrained
 Biaryls.
;
_journal_issue 6
_journal_name_full 'ACS omega'
_journal_page_first 10273
_journal_page_last 10278
_journal_paper_doi 10.1021/acsomega.9b01273
_journal_volume 4
_journal_year 2019
_chemical_formula_moiety 'C17 H19 N O2 S2'
_chemical_formula_sum 'C17 H19 N O2 S2'
_chemical_formula_weight 333.46
_space_group_crystal_system orthorhombic
_space_group_IT_number 61
_space_group_name_Hall '-P 2ac 2ab'
_space_group_name_H-M_alt 'P b c a'
_symmetry_space_group_name_Hall '-P 2ac 2ab'
_symmetry_space_group_name_H-M 'P b c a'
_atom_sites_solution_hydrogens geom
_audit_creation_date 2019-04-24
_audit_creation_method
;
Olex2 1.2-beta
(compiled 2018.05.29 svn.r3508 for OlexSys, GUI svn.r5506)
;
_audit_update_record
;
????
;
_cell_angle_alpha 90
_cell_angle_beta 90
_cell_angle_gamma 90
_cell_formula_units_Z 8
_cell_length_a 16.2066(6)
_cell_length_b 9.4121(4)
_cell_length_c 22.5224(9)
_cell_measurement_reflns_used 7231
_cell_measurement_temperature 173(2)
_cell_measurement_theta_max 27.4816
_cell_measurement_theta_min 2.6605
_cell_volume 3435.5(2)
_computing_molecular_graphics 'Olex2 (Dolomanov et al., 2009)'
_computing_publication_material 'Olex2 (Dolomanov et al., 2009)'
_computing_structure_refinement 'XL (Sheldrick, 2008)'
_diffrn_ambient_temperature 173.15
_diffrn_measured_fraction_theta_full 0.999
_diffrn_measured_fraction_theta_max 0.998
_diffrn_measurement_device_type 'Bruker APEX-II CCD'
_diffrn_measurement_method '\w scans'
_diffrn_radiation_type MoK\a
_diffrn_radiation_wavelength 0.71073
_diffrn_reflns_av_R_equivalents 0.0614
_diffrn_reflns_av_unetI/netI 0.0330
_diffrn_reflns_Laue_measured_fraction_full 0.999
_diffrn_reflns_Laue_measured_fraction_max 0.998
_diffrn_reflns_limit_h_max 21
_diffrn_reflns_limit_h_min -20
_diffrn_reflns_limit_k_max 12
_diffrn_reflns_limit_k_min -12
_diffrn_reflns_limit_l_max 29
_diffrn_reflns_limit_l_min -28
_diffrn_reflns_number 24592
_diffrn_reflns_point_group_measured_fraction_full 0.999
_diffrn_reflns_point_group_measured_fraction_max 0.998
_diffrn_reflns_theta_full 25.242
_diffrn_reflns_theta_max 27.463
_diffrn_reflns_theta_min 2.661
_diffrn_standards_number 0
_exptl_absorpt_coefficient_mu 0.316
_exptl_absorpt_correction_type none
_exptl_crystal_density_diffrn 1.289
_exptl_crystal_description Prism
_exptl_crystal_F_000 1408
_refine_diff_density_max 0.511
_refine_diff_density_min -0.267
_refine_diff_density_rms 0.048
_refine_ls_extinction_method none
_refine_ls_goodness_of_fit_ref 1.211
_refine_ls_hydrogen_treatment constr
_refine_ls_matrix_type full
_refine_ls_number_parameters 202
_refine_ls_number_reflns 3918
_refine_ls_number_restraints 0
_refine_ls_restrained_S_all 1.211
_refine_ls_R_factor_all 0.0884
_refine_ls_R_factor_gt 0.0704
_refine_ls_shift/su_max 0.000
_refine_ls_shift/su_mean 0.000
_refine_ls_structure_factor_coef Fsqd
_refine_ls_weighting_details 'w=1/[\s^2^(Fo^2^)+(0.0572P)^2^+1.6941P] where P=(Fo^2^+2Fc^2^)/3'
_refine_ls_weighting_scheme calc
_refine_ls_wR_factor_gt 0.1490
_refine_ls_wR_factor_ref 0.1572
_reflns_Friedel_coverage 0.000
_reflns_number_gt 3279
_reflns_number_total 3918
_reflns_threshold_expression 'I > 2\s(I)'
_cod_data_source_file ao9b01273_si_002.cif
_cod_data_source_block 10c
_cod_depositor_comments
;

2020-10-10
Z value and formula fixed to values more according to usual
chemical conventions.                 miguel
;
_cod_original_formula_sum 'C3.02 H3.38 N0.18 O0.36 S0.36'
_cod_original_formula_weight 59.28
_cod_original_formula_moiety '0.18(C17 H19 N O2 S2)'
_cod_original_formula_units_Z 45
_cod_database_code 4515159
_shelxl_version_number 2014/6
_shelx_space_group_comment
;
The symmetry employed for this shelxl refinement is uniquely defined
by the following loop, which should always be used as a source of
symmetry information in preference to the above space-group names.
They are only intended as comments.
;
_olex2_refinement_description
;
1. Fixed Uiso
 At 1.2 times of:
  All C(H) groups
 At 1.5 times of:
  All C(H,H,H) groups
2.a Ternary CH refined with riding coordinates:
 C4(H4), C18(H18)
2.b Aromatic/amide H refined with riding coordinates:
 C8(H8), C10(H10), C11(H11), C12(H12), C13(H13), C14(H14), C15(H15), C16(H16)
2.c Idealised Me refined as rotating group:
 C17(H17A,H17B,H17C), C19(H19A,H19B,H19C), C21(H21A,H21B,H21C)
;
_olex2_submission_special_instructions 'No special instructions were received'

loop_
_space_group_symop_operation_xyz
'x, y, z'
'-x+1/2, -y, z+1/2'
'x+1/2, -y+1/2, -z'
'-x, y+1/2, -z+1/2'
'-x, -y, -z'
'x-1/2, y, -z-1/2'
'-x-1/2, y-1/2, z'
'x, -y-1/2, z-1/2'

loop_
_atom_site_label
_atom_site_type_symbol
_atom_site_fract_x
_atom_site_fract_y
_atom_site_fract_z
_atom_site_U_iso_or_equiv
_atom_site_adp_type
_atom_site_occupancy
_atom_site_site_symmetry_order
_atom_site_calc_flag
_atom_site_refinement_flags_posn
S1 S 0.11608(5) 0.61376(8) 0.19835(3) 0.0458(2) Uani 1 1 d .
S2 S 0.06460(5) 0.28175(8) 0.11286(3) 0.0482(2) Uani 1 1 d .
C1 C 0.05926(16) 0.6137(3) 0.08327(12) 0.0380(6) Uani 1 1 d .
O2 O 0.05280(15) 0.7127(2) 0.21355(9) 0.0587(6) Uani 1 1 d .
C3 C 0.12848(17) 0.6220(3) 0.12049(12) 0.0419(6) Uani 1 1 d .
C4 C 0.01977(17) 0.3897(3) 0.17397(12) 0.0412(6) Uani 1 1 d .
H4 H -0.0112 0.3215 0.1997 0.049 Uiso 1 1 calc R
C5 C -0.04366(17) 0.4934(3) 0.15064(11) 0.0395(6) Uani 1 1 d .
C6 C -0.02577(16) 0.5939(3) 0.10640(11) 0.0376(6) Uani 1 1 d .
O7 O 0.19461(15) 0.6287(3) 0.22632(10) 0.0681(7) Uani 1 1 d .
C8 C 0.0734(2) 0.6294(3) 0.02262(13) 0.0492(7) Uani 1 1 d .
H8 H 0.0280 0.6267 -0.0040 0.059 Uiso 1 1 calc R
N9 N 0.08329(15) 0.4534(3) 0.21220(10) 0.0463(6) Uani 1 1 d .
C10 C -0.12366(18) 0.4833(4) 0.17245(14) 0.0535(8) Uani 1 1 d .
H10 H -0.1359 0.4166 0.2029 0.064 Uiso 1 1 calc R
C11 C -0.08955(19) 0.6782(3) 0.08432(14) 0.0507(7) Uani 1 1 d .
H11 H -0.0784 0.7450 0.0537 0.061 Uiso 1 1 calc R
C12 C 0.1514(2) 0.6486(5) 0.00051(15) 0.0721(11) Uani 1 1 d .
H12 H 0.1594 0.6560 -0.0412 0.087 Uiso 1 1 calc R
C13 C 0.2068(2) 0.6447(4) 0.09869(15) 0.0665(10) Uani 1 1 d .
H13 H 0.2525 0.6517 0.1250 0.080 Uiso 1 1 calc R
C14 C -0.1858(2) 0.5692(5) 0.15025(16) 0.0666(10) Uani 1 1 d .
H14 H -0.2403 0.5612 0.1654 0.080 Uiso 1 1 calc R
C15 C -0.1688(2) 0.6658(4) 0.10649(16) 0.0671(10) Uani 1 1 d .
H15 H -0.2116 0.7245 0.0913 0.081 Uiso 1 1 calc R
C16 C 0.2181(2) 0.6572(5) 0.03792(17) 0.0846(13) Uani 1 1 d .
H16 H 0.2718 0.6717 0.0222 0.102 Uiso 1 1 calc R
C17 C 0.1385(2) 0.3501(4) 0.24107(17) 0.0695(10) Uani 1 1 d .
H17A H 0.1058 0.2718 0.2574 0.104 Uiso 1 1 calc GR
H17B H 0.1689 0.3971 0.2732 0.104 Uiso 1 1 calc GR
H17C H 0.1777 0.3127 0.2118 0.104 Uiso 1 1 calc GR
C18 C 0.0246(3) 0.1051(4) 0.1323(2) 0.0734(11) Uani 1 1 d .
H18 H 0.0373 0.0860 0.1750 0.088 Uiso 1 1 calc R
C19 C -0.0673(3) 0.0921(5) 0.1232(2) 0.1017(16) Uani 1 1 d .
H19A H -0.0804 0.1058 0.0811 0.153 Uiso 1 1 calc GR
H19B H -0.0957 0.1645 0.1469 0.153 Uiso 1 1 calc GR
H19C H -0.0856 -0.0026 0.1357 0.153 Uiso 1 1 calc GR
C21 C 0.0703(4) -0.0005(5) 0.0950(4) 0.147(3) Uani 1 1 d .
H21A H 0.0516 -0.0966 0.1049 0.221 Uiso 1 1 calc GR
H21B H 0.1296 0.0075 0.1028 0.221 Uiso 1 1 calc GR
H21C H 0.0595 0.0186 0.0529 0.221 Uiso 1 1 calc GR

loop_
_atom_site_aniso_label
_atom_site_aniso_U_11
_atom_site_aniso_U_22
_atom_site_aniso_U_33
_atom_site_aniso_U_23
_atom_site_aniso_U_13
_atom_site_aniso_U_12
S1 0.0536(4) 0.0489(4) 0.0348(4) -0.0051(3) -0.0063(3) -0.0073(4)
S2 0.0598(5) 0.0362(4) 0.0486(4) -0.0017(3) 0.0008(3) 0.0002(3)
C1 0.0435(14) 0.0333(13) 0.0372(13) 0.0010(11) -0.0001(11) -0.0035(12)
O2 0.0795(15) 0.0521(13) 0.0446(12) -0.0135(10) 0.0034(11) 0.0055(12)
C3 0.0428(14) 0.0438(15) 0.0390(14) 0.0007(12) -0.0014(12) -0.0049(13)
C4 0.0496(16) 0.0401(14) 0.0338(13) 0.0044(11) 0.0004(12) -0.0036(13)
C5 0.0416(14) 0.0427(15) 0.0342(13) -0.0004(12) -0.0005(11) -0.0017(12)
C6 0.0391(13) 0.0389(14) 0.0348(13) -0.0019(11) -0.0044(11) -0.0015(11)
O7 0.0663(14) 0.0867(17) 0.0512(13) 0.0022(12) -0.0216(11) -0.0223(13)
C8 0.0565(18) 0.0538(17) 0.0373(15) 0.0037(13) -0.0034(13) -0.0124(15)
N9 0.0534(14) 0.0468(14) 0.0388(12) 0.0044(11) -0.0104(11) -0.0013(12)
C10 0.0457(16) 0.070(2) 0.0446(16) 0.0033(15) 0.0056(13) -0.0057(16)
C11 0.0513(17) 0.0517(17) 0.0490(17) 0.0058(14) -0.0073(14) 0.0058(15)
C12 0.072(2) 0.102(3) 0.0415(17) 0.0072(19) 0.0103(17) -0.021(2)
C13 0.0467(17) 0.098(3) 0.055(2) 0.0016(19) -0.0024(15) -0.0153(19)
C14 0.0414(17) 0.097(3) 0.062(2) -0.002(2) 0.0079(15) 0.0027(18)
C15 0.0506(19) 0.080(2) 0.071(2) 0.005(2) -0.0096(17) 0.0200(18)
C16 0.055(2) 0.141(4) 0.058(2) 0.012(2) 0.0137(17) -0.025(2)
C17 0.075(2) 0.068(2) 0.066(2) 0.0078(19) -0.0291(19) 0.0111(19)
C18 0.088(3) 0.0404(17) 0.091(3) -0.0022(18) -0.002(2) -0.0120(19)
C19 0.099(3) 0.079(3) 0.127(4) -0.014(3) 0.012(3) -0.029(3)
C21 0.128(5) 0.053(3) 0.261(9) -0.047(4) 0.037(5) -0.010(3)

loop_
_atom_type_symbol
_atom_type_description
_atom_type_scat_dispersion_real
_atom_type_scat_dispersion_imag
_atom_type_scat_source
C C 0.0033 0.0016 'International Tables Vol C Tables 4.2.6.8 and 6.1.1.4'
H H 0.0000 0.0000 'International Tables Vol C Tables 4.2.6.8 and 6.1.1.4'
N N 0.0061 0.0033 'International Tables Vol C Tables 4.2.6.8 and 6.1.1.4'
O O 0.0106 0.0060 'International Tables Vol C Tables 4.2.6.8 and 6.1.1.4'
S S 0.1246 0.1234 'International Tables Vol C Tables 4.2.6.8 and 6.1.1.4'

loop_
_geom_angle_atom_site_label_1
_geom_angle_atom_site_label_2
_geom_angle_atom_site_label_3
_geom_angle
O2 S1 C3 106.93(13)
O2 S1 O7 118.07(15)
O2 S1 N9 108.91(14)
O7 S1 C3 109.41(14)
O7 S1 N9 107.32(14)
N9 S1 C3 105.53(13)
C18 S2 C4 100.42(16)
C3 C1 C6 122.6(2)
C8 C1 C3 116.6(3)
C8 C1 C6 120.7(2)
C1 C3 S1 120.0(2)
C13 C3 S1 117.7(2)
C13 C3 C1 122.2(3)
C5 C4 S2 111.19(18)
N9 C4 S2 112.5(2)
N9 C4 C5 114.6(2)
C6 C5 C4 122.8(2)
C10 C5 C4 117.8(3)
C10 C5 C6 119.3(3)
C5 C6 C1 121.7(2)
C11 C6 C1 119.4(2)
C11 C6 C5 118.9(3)
C12 C8 C1 121.5(3)
C4 N9 S1 119.59(18)
C4 N9 C17 114.5(2)
C17 N9 S1 119.8(2)
C14 C10 C5 120.7(3)
C15 C11 C6 120.7(3)
C8 C12 C16 120.7(3)
C3 C13 C16 119.1(3)
C15 C14 C10 120.1(3)
C14 C15 C11 120.2(3)
C12 C16 C13 119.9(3)
C19 C18 S2 112.9(3)
C21 C18 S2 107.1(3)
C21 C18 C19 111.0(4)

loop_
_geom_bond_atom_site_label_1
_geom_bond_atom_site_label_2
_geom_bond_distance
S1 O2 1.427(2)
S1 C3 1.767(3)
S1 O7 1.427(2)
S1 N9 1.630(3)
S2 C4 1.859(3)
S2 C18 1.837(3)
C1 C3 1.403(4)
C1 C6 1.485(4)
C1 C8 1.393(4)
C3 C13 1.378(4)
C4 C5 1.512(4)
C4 N9 1.470(4)
C5 C6 1.404(4)
C5 C10 1.390(4)
C6 C11 1.395(4)
C8 C12 1.371(5)
N9 C17 1.473(4)
C10 C14 1.385(5)
C11 C15 1.383(5)
C12 C16 1.373(5)
C13 C16 1.386(5)
C14 C15 1.369(5)
C18 C19 1.510(6)
C18 C21 1.496(6)
